data_4322583
loop_
_publ_author_name
'William J. Hunks'
'Michael C. Jennings'
'Richard J. Puddephatt'

_publ_section_title
;
 Gold Complexes of Trithiocyanuric Acid: A Two-Dimensional Polymer
 Assembled through Gold(I)...Gold(I) Interactions
;
_journal_name_full 'Inorganic Chemistry'
_journal_page_first 5930
_journal_page_last 5931
_journal_paper_doi 10.1021/ic991085b
_journal_volume 38
_journal_year 1999
_chemical_formula_sum 'C65 H65 Au3 N3 O2 P3 S3'
_chemical_formula_weight 1700.19
_chemical_name_systematic
; 
 ? 
;
_space_group_IT_number 147
_symmetry_cell_setting trigonal
_symmetry_space_group_name_Hall '-P 3'
_symmetry_space_group_name_H-M 'P -3'
_atom_sites_solution_hydrogens geom
_atom_sites_solution_primary Patterson
_atom_sites_solution_secondary difmap
_audit_creation_method SHELXL-97
_cell_angle_alpha 90.00
_cell_angle_beta 90.00
_cell_angle_gamma 120.00
_cell_formula_units_Z 6
_cell_length_a 29.2589(15)
_cell_length_b 29.2589(15)
_cell_length_c 14.2131(9)
_cell_measurement_temperature 292(2)
_cell_volume 10537.4(10)
_computing_cell_refinement 'Nonius DENZO'
_computing_data_collection 'Nonius COLLECT'
_computing_data_reduction 'Nonius DENZO'
_computing_molecular_graphics 'Bruker SHELXTL'
_computing_publication_material 'Bruker SHELXTL'
_computing_structure_refinement 'SHELXL-97 (Sheldrick, 1997)'
_computing_structure_solution 'SHELXS-97 (Sheldrick, 1990)'
_diffrn_ambient_temperature 292(2)
_diffrn_measured_fraction_theta_full 0.642
_diffrn_measured_fraction_theta_max 0.642
_diffrn_measurement_device_type 'Nonius Kappa CCD'
_diffrn_measurement_method 'phi/omega scans'
_diffrn_radiation_monochromator graphite
_diffrn_radiation_source 'fine-focus sealed tube'
_diffrn_radiation_type MoK\a
_diffrn_radiation_wavelength 0.71073
_diffrn_reflns_av_R_equivalents 0.0800
_diffrn_reflns_av_sigmaI/netI 0.1635
_diffrn_reflns_limit_h_max 41
_diffrn_reflns_limit_h_min 0
_diffrn_reflns_limit_k_max 0
_diffrn_reflns_limit_k_min -35
_diffrn_reflns_limit_l_max 20
_diffrn_reflns_limit_l_min -20
_diffrn_reflns_number 18326
_diffrn_reflns_theta_full 30.07
_diffrn_reflns_theta_max 30.07
_diffrn_reflns_theta_min 2.56
_exptl_absorpt_coefficient_mu 6.448
_exptl_absorpt_correction_T_max 0.6868
_exptl_absorpt_correction_T_min 0.3587
_exptl_absorpt_correction_type Scalepack
_exptl_crystal_colour colourless
_exptl_crystal_density_diffrn 1.608
_exptl_crystal_density_method 'not measured'
_exptl_crystal_description block
_exptl_crystal_F_000 4932
_exptl_crystal_size_max 0.20
_exptl_crystal_size_mid 0.13
_exptl_crystal_size_min 0.06
_refine_diff_density_max 0.957
_refine_diff_density_min -0.694
_refine_diff_density_rms 0.156
_refine_ls_extinction_method none
_refine_ls_goodness_of_fit_ref 1.029
_refine_ls_hydrogen_treatment mixed
_refine_ls_matrix_type full
_refine_ls_number_parameters 648
_refine_ls_number_reflns 13256
_refine_ls_number_restraints 68
_refine_ls_restrained_S_all 1.030
_refine_ls_R_factor_all 0.2088
_refine_ls_R_factor_gt 0.0887
_refine_ls_shift/su_max 3.247
_refine_ls_shift/su_mean 0.101
_refine_ls_structure_factor_coef Fsqd
_refine_ls_weighting_details 'calc w=1/[\s^2^(Fo^2^)+(0.0586P)^2^+66.5906P] where P=(Fo^2^+2Fc^2^)/3'
_refine_ls_weighting_scheme calc
_refine_ls_wR_factor_gt 0.1584
_refine_ls_wR_factor_ref 0.2013
_reflns_number_gt 5908
_reflns_number_total 13256
_reflns_threshold_expression >2sigma(I)
_cod_data_source_file ic991085b_2.cif
_cod_data_source_block 99046
_cod_database_code 4322583

loop_
_symmetry_equiv_pos_as_xyz
'x, y, z'
'-y, x-y, z'
'-x+y, -x, z'
'-x, -y, -z'
'y, -x+y, -z'
'x-y, x, -z'

loop_
_atom_site_label
_atom_site_type_symbol
_atom_site_fract_x
_atom_site_fract_y
_atom_site_fract_z
_atom_site_U_iso_or_equiv
_atom_site_adp_type
_atom_site_occupancy
_atom_site_symmetry_multiplicity
_atom_site_calc_flag
_atom_site_refinement_flags
_atom_site_disorder_assembly
_atom_site_disorder_group
Au1 Au -0.37316(3) -0.49908(3) 0.88145(6) 0.0567(2) Uani 1 1 d . A .
Au2 Au -0.34437(3) -0.29486(3) 0.55893(5) 0.0530(2) Uani 1 1 d . . .
Au3 Au -0.13125(2) -0.23996(3) 0.87685(5) 0.04730(19) Uani 1 1 d . . .
S1 S -0.29101(17) -0.42756(17) 0.9114(4) 0.0583(13) Uani 1 1 d . . .
S2 S -0.37571(18) -0.37348(19) 0.6386(4) 0.0650(14) Uani 1 1 d . . .
S3 S -0.18433(16) -0.23826(16) 0.7588(3) 0.0474(10) Uani 1 1 d . . .
C1 C -0.2879(6) -0.3825(6) 0.8287(11) 0.040(4) Uani 1 1 d . . .
N1 N -0.3281(5) -0.3954(5) 0.7706(9) 0.045(3) Uani 1 1 d . . .
C2 C -0.3205(6) -0.3562(7) 0.7128(12) 0.047(4) Uani 1 1 d . . .
N2 N -0.2793(5) -0.3101(5) 0.7055(9) 0.046(3) Uani 1 1 d . . .
C3 C -0.2406(5) -0.3012(5) 0.7668(10) 0.037(4) Uani 1 1 d . . .
N3 N -0.2420(4) -0.3354(4) 0.8304(9) 0.040(3) Uani 1 1 d . . .
P1 P -0.4531(2) -0.57123(19) 0.8562(4) 0.0683(15) Uani 1 1 d . . .
C1A C -0.5005(12) -0.5679(14) 0.948(3) 0.081(17) Uiso 0.50 1 d PD A 1
C1B C -0.4829(19) -0.5518(17) 1.039(3) 0.12(2) Uiso 0.50 1 d PD A 1
H1BA H -0.4475 -0.5362 1.0560 0.142 Uiso 0.50 1 calc PR A 1
C1C C -0.5222(13) -0.5606(14) 1.104(3) 0.090(15) Uiso 0.50 1 d PD A 1
H1CA H -0.5130 -0.5493 1.1655 0.108 Uiso 0.50 1 calc PR A 1
C1D C -0.5752(14) -0.5861(14) 1.078(2) 0.069(11) Uiso 0.50 1 d PD A 1
H1DA H -0.6011 -0.5962 1.1236 0.082 Uiso 0.50 1 calc PR A 1
C1E C -0.5893(14) -0.5964(15) 0.984(2) 0.071(12) Uiso 0.50 1 d PD A 1
H1EA H -0.6235 -0.6064 0.9651 0.085 Uiso 0.50 1 calc PR A 1
C1F C -0.5525(10) -0.5917(12) 0.917(2) 0.039(7) Uiso 0.50 1 d PD A 1
H1FA H -0.5620 -0.6038 0.8555 0.047 Uiso 0.50 1 calc PR A 1
C1A C -0.5040(12) -0.5840(14) 0.933(2) 0.036(8) Uiso 0.50 1 d PD A 2
C1B C -0.495(3) -0.579(2) 1.030(3) 0.16(3) Uiso 0.50 1 d PD A 2
H1BA H -0.4585 -0.5640 1.0315 0.190 Uiso 0.50 1 calc PR A 2
C1C C -0.506(3) -0.583(4) 1.125(3) 0.74(18) Uiso 0.50 1 d PD A 2
H1CA H -0.4882 -0.5778 1.1817 0.886 Uiso 0.50 1 calc PR A 2
C1D C -0.558(3) -0.599(2) 1.098(4) 0.17(3) Uiso 0.50 1 d PD A 2
H1DA H -0.5770 -0.5975 1.1485 0.208 Uiso 0.50 1 calc PR A 2
C1E C -0.590(2) -0.6173(18) 1.019(3) 0.088(15) Uiso 0.50 1 d PD A 2
H1EA H -0.6256 -0.6278 1.0153 0.105 Uiso 0.50 1 calc PR A 2
C1F C -0.5582(14) -0.617(2) 0.945(5) 0.22(4) Uiso 0.50 1 d PD A 2
H1FA H -0.5754 -0.6410 0.8973 0.268 Uiso 0.50 1 calc PR A 2
C1G C -0.4831(11) -0.5640(10) 0.742(2) 0.044(9) Uiso 0.50 1 d PD A 1
C1H C -0.5196(11) -0.6096(14) 0.696(2) 0.065(11) Uiso 0.50 1 d PD A 1
H1HA H -0.5267 -0.6424 0.7180 0.077 Uiso 0.50 1 calc PR A 1
C1I C -0.5454(16) -0.6062(19) 0.616(3) 0.100(16) Uiso 0.50 1 d PD A 1
H1IA H -0.5694 -0.6368 0.5849 0.121 Uiso 0.50 1 calc PR A 1
C1J C -0.5356(18) -0.5574(16) 0.584(4) 0.118(19) Uiso 0.50 1 d PD A 1
H1JA H -0.5540 -0.5553 0.5322 0.141 Uiso 0.50 1 calc PR A 1
C1K C -0.4984(18) -0.512(2) 0.629(3) 0.13(2) Uiso 0.50 1 d PD A 1
H1KA H -0.4901 -0.4787 0.6051 0.157 Uiso 0.50 1 calc PR A 1
C1L C -0.4736(14) -0.5153(12) 0.709(2) 0.060(10) Uiso 0.50 1 d PD A 1
H1LA H -0.4503 -0.4848 0.7419 0.072 Uiso 0.50 1 calc PR A 1
C1G C -0.4733(13) -0.5776(13) 0.751(3) 0.059(11) Uiso 0.50 1 d PD A 2
C1H C -0.5091(14) -0.6239(17) 0.705(3) 0.104(19) Uiso 0.50 1 d PD A 2
H1HA H -0.5218 -0.6563 0.7350 0.125 Uiso 0.50 1 calc PR A 2
C1I C -0.5258(18) -0.621(2) 0.615(3) 0.112(18) Uiso 0.50 1 d PD A 2
H1IA H -0.5499 -0.6525 0.5861 0.134 Uiso 0.50 1 calc PR A 2
C1J C -0.5091(19) -0.5745(17) 0.565(4) 0.13(2) Uiso 0.50 1 d PD A 2
H1JA H -0.5214 -0.5757 0.5044 0.154 Uiso 0.50 1 calc PR A 2
C1K C -0.4741(19) -0.526(2) 0.606(3) 0.13(2) Uiso 0.50 1 d PD A 2
H1KA H -0.4628 -0.4936 0.5781 0.155 Uiso 0.50 1 calc PR A 2
C1L C -0.4583(17) -0.5337(17) 0.694(3) 0.095(16) Uiso 0.50 1 d PD A 2
H1LA H -0.4321 -0.5025 0.7210 0.114 Uiso 0.50 1 calc PR A 2
C1M C -0.4458(15) -0.6312(16) 0.879(3) 0.066(12) Uiso 0.50 1 d PD A 1
C1N C -0.4777(18) -0.6688(18) 0.944(3) 0.14(2) Uiso 0.50 1 d PD A 1
H1NA H -0.5008 -0.6637 0.9821 0.172 Uiso 0.50 1 calc PR A 1
C1O C -0.4742(19) -0.714(2) 0.952(4) 0.13(2) Uiso 0.50 1 d PD A 1
H1OA H -0.4958 -0.7402 0.9949 0.159 Uiso 0.50 1 calc PR A 1
C1P C -0.4394(17) -0.7222(19) 0.897(3) 0.100(16) Uiso 0.50 1 d PD A 1
H1PA H -0.4367 -0.7522 0.9073 0.121 Uiso 0.50 1 calc PR A 1
C1Q C -0.409(2) -0.687(2) 0.828(4) 0.15(3) Uiso 0.50 1 d PD A 1
H1QA H -0.3881 -0.6932 0.7859 0.185 Uiso 0.50 1 calc PR A 1
C1R C -0.411(2) -0.640(3) 0.827(4) 0.22(4) Uiso 0.50 1 d PD A 1
H1RA H -0.3873 -0.6133 0.7879 0.264 Uiso 0.50 1 calc PR A 1
C1M C -0.4572(12) -0.6288(13) 0.840(2) 0.056(10) Uiso 0.50 1 d PD A 2
C1N C -0.4888(13) -0.6750(13) 0.890(3) 0.070(11) Uiso 0.50 1 d PD A 2
H1NA H -0.5117 -0.6724 0.9320 0.084 Uiso 0.50 1 calc PR A 2
C1O C -0.4927(19) -0.7243(16) 0.888(4) 0.14(2) Uiso 0.50 1 d PD A 2
H1OA H -0.5151 -0.7539 0.9232 0.166 Uiso 0.50 1 calc PR A 2
C1P C -0.4556(19) -0.719(2) 0.822(4) 0.13(2) Uiso 0.50 1 d PD A 2
H1PA H -0.4537 -0.7502 0.8174 0.153 Uiso 0.50 1 calc PR A 2
C1Q C -0.420(2) -0.6807(16) 0.761(4) 0.14(2) Uiso 0.50 1 d PD A 2
H1QA H -0.3991 -0.6840 0.7160 0.162 Uiso 0.50 1 calc PR A 2
C1R C -0.4238(15) -0.6358(17) 0.780(3) 0.075(12) Uiso 0.50 1 d PD A 2
H1RA H -0.3999 -0.6057 0.7471 0.090 Uiso 0.50 1 calc PR A 2
P2 P -0.31411(19) -0.21975(19) 0.4748(3) 0.0534(12) Uani 1 1 d . . .
C2A C -0.3324(8) -0.1724(8) 0.5192(12) 0.062(5) Uani 1 1 d . . .
C2B C -0.3079(8) -0.1208(8) 0.4890(15) 0.075(6) Uani 1 1 d . . .
H2BA H -0.2801 -0.1092 0.4466 0.090 Uiso 1 1 calc R . .
C2C C -0.3229(11) -0.0860(9) 0.5187(18) 0.097(8) Uani 1 1 d . . .
H2CA H -0.3066 -0.0515 0.4964 0.117 Uiso 1 1 calc R . .
C2D C -0.3612(12) -0.1033(11) 0.580(2) 0.110(9) Uani 1 1 d . . .
H2DA H -0.3727 -0.0802 0.5982 0.132 Uiso 1 1 calc R . .
C2E C -0.3861(12) -0.1530(16) 0.620(2) 0.155(14) Uani 1 1 d . . .
H2EA H -0.4108 -0.1619 0.6676 0.186 Uiso 1 1 calc R . .
C2F C -0.3723(10) -0.1899(9) 0.5847(19) 0.108(9) Uani 1 1 d . . .
H2FA H -0.3897 -0.2248 0.6053 0.130 Uiso 1 1 calc R . .
C2G C -0.2428(7) -0.1829(7) 0.4643(13) 0.055(5) Uani 1 1 d . . .
C2H C -0.2170(8) -0.1522(8) 0.3905(13) 0.067(5) Uani 1 1 d . . .
H2HA H -0.2362 -0.1485 0.3419 0.080 Uiso 1 1 calc R . .
C2I C -0.1613(9) -0.1252(8) 0.3847(15) 0.082(7) Uani 1 1 d . . .
H2IA H -0.1443 -0.1051 0.3319 0.098 Uiso 1 1 calc R . .
C2J C -0.1329(9) -0.1290(9) 0.4568(19) 0.092(7) Uani 1 1 d . . .
H2JA H -0.0962 -0.1117 0.4534 0.110 Uiso 1 1 calc R . .
C2K C -0.1577(9) -0.1577(9) 0.5326(16) 0.084(7) Uani 1 1 d . . .
H2KA H -0.1379 -0.1593 0.5823 0.101 Uiso 1 1 calc R . .
C2L C -0.2142(10) -0.1861(8) 0.5395(16) 0.085(7) Uani 1 1 d . . .
H2LA H -0.2311 -0.2061 0.5926 0.102 Uiso 1 1 calc R . .
C2M C -0.3362(7) -0.2342(6) 0.3560(12) 0.052(4) Uani 1 1 d . . .
C2N C -0.3320(7) -0.2740(7) 0.3143(14) 0.067(5) Uani 1 1 d . . .
H2NA H -0.3179 -0.2914 0.3479 0.080 Uiso 1 1 calc R . .
C2O C -0.3496(8) -0.2897(8) 0.2169(14) 0.070(6) Uani 1 1 d . . .
H2OA H -0.3462 -0.3164 0.1882 0.084 Uiso 1 1 calc R . .
C2P C -0.3708(8) -0.2645(9) 0.1692(15) 0.081(7) Uani 1 1 d . . .
H2PA H -0.3818 -0.2733 0.1071 0.097 Uiso 1 1 calc R . .
C2Q C -0.3756(10) -0.2267(8) 0.2134(15) 0.085(7) Uani 1 1 d . . .
H2QA H -0.3920 -0.2111 0.1812 0.103 Uiso 1 1 calc R . .
C2R C -0.3576(9) -0.2090(9) 0.3057(15) 0.089(7) Uani 1 1 d . . .
H2RA H -0.3600 -0.1811 0.3319 0.107 Uiso 1 1 calc R . .
P3 P -0.07394(17) -0.23805(18) 0.9846(3) 0.0488(11) Uani 1 1 d . . .
C3A C -0.1024(7) -0.2958(7) 1.0603(12) 0.055(5) Uani 1 1 d . . .
C3B C -0.1493(6) -0.3402(8) 1.0292(13) 0.059(5) Uani 1 1 d . . .
H3BA H -0.1656 -0.3387 0.9740 0.071 Uiso 1 1 calc R . .
C3C C -0.1710(9) -0.3870(9) 1.0834(18) 0.088(7) Uani 1 1 d . . .
H3CA H -0.2029 -0.4164 1.0665 0.106 Uiso 1 1 calc R . .
C3D C -0.1445(10) -0.3881(10) 1.1600(16) 0.092(8) Uani 1 1 d . . .
H3DA H -0.1580 -0.4195 1.1937 0.110 Uiso 1 1 calc R . .
C3E C -0.0983(9) -0.3451(10) 1.1910(16) 0.099(8) Uani 1 1 d . . .
H3EA H -0.0815 -0.3471 1.2452 0.118 Uiso 1 1 calc R . .
C3F C -0.0777(7) -0.2996(8) 1.1400(14) 0.068(6) Uani 1 1 d . . .
H3FA H -0.0463 -0.2704 1.1594 0.082 Uiso 1 1 calc R . .
C3G C -0.0500(7) -0.1839(7) 1.0654(13) 0.052(4) Uani 1 1 d . . .
C3H C -0.0754(8) -0.1871(8) 1.1447(17) 0.085(7) Uani 1 1 d . . .
H3HA H -0.1045 -0.2195 1.1603 0.103 Uiso 1 1 calc R . .
C3I C -0.0610(10) -0.1444(10) 1.2065(18) 0.106(9) Uani 1 1 d . . .
H3IA H -0.0797 -0.1475 1.2614 0.128 Uiso 1 1 calc R . .
C3J C -0.0162(10) -0.0967(9) 1.179(2) 0.091(8) Uani 1 1 d . . .
H3JA H -0.0042 -0.0676 1.2187 0.109 Uiso 1 1 calc R . .
C3K C 0.0096(9) -0.0914(8) 1.0986(18) 0.085(7) Uani 1 1 d . . .
H3KA H 0.0377 -0.0586 1.0813 0.102 Uiso 1 1 calc R . .
C3L C -0.0051(7) -0.1337(7) 1.0426(13) 0.063(5) Uani 1 1 d . . .
H3LA H 0.0142 -0.1303 0.9884 0.075 Uiso 1 1 calc R . .
C3M C -0.0159(6) -0.2318(7) 0.9316(12) 0.048(4) Uani 1 1 d . . .
C3N C 0.0184(7) -0.2462(7) 0.9734(14) 0.065(5) Uani 1 1 d . . .
H3NA H 0.0114 -0.2594 1.0345 0.078 Uiso 1 1 calc R . .
C3O C 0.0616(8) -0.2420(8) 0.9286(16) 0.077(6) Uani 1 1 d . . .
H3OA H 0.0845 -0.2500 0.9603 0.093 Uiso 1 1 calc R . .
C3P C 0.0713(7) -0.2254(7) 0.8346(15) 0.063(5) Uani 1 1 d . . .
H3PA H 0.0996 -0.2239 0.8023 0.075 Uiso 1 1 calc R . .
C3Q C 0.0378(8) -0.2112(7) 0.7903(16) 0.076(6) Uani 1 1 d . . .
H3QA H 0.0446 -0.1993 0.7285 0.091 Uiso 1 1 calc R . .
C3R C -0.0054(7) -0.2144(7) 0.8362(16) 0.071(6) Uani 1 1 d . . .
H3RA H -0.0276 -0.2053 0.8049 0.085 Uiso 1 1 calc R . .
C21 C -0.292(3) -0.516(3) 1.172(7) 0.60(7) Uiso 1 1 d D . .
H21A H -0.2769 -0.5078 1.1094 0.906 Uiso 1 1 calc R . .
H21B H -0.3037 -0.5527 1.1849 0.906 Uiso 1 1 calc R . .
H21C H -0.2653 -0.4944 1.2166 0.906 Uiso 1 1 calc R . .
C22 C -0.3386(18) -0.5062(19) 1.178(5) 0.40(4) Uiso 1 1 d D . .
H22A H -0.3612 -0.5248 1.1245 0.484 Uiso 1 1 calc R . .
H22B H -0.3581 -0.5247 1.2335 0.484 Uiso 1 1 calc R . .
O23 O -0.3354(17) -0.4548(17) 1.180(4) 0.38(2) Uiso 1 1 d D . .
C24 C -0.372(3) -0.452(2) 1.252(5) 0.42(4) Uiso 1 1 d D . .
H24A H -0.3932 -0.4398 1.2204 0.506 Uiso 1 1 calc R . .
H24B H -0.3508 -0.4263 1.2988 0.506 Uiso 1 1 calc R . .
C25 C -0.411(3) -0.507(3) 1.305(6) 0.56(6) Uiso 1 1 d D . .
H25A H -0.4249 -0.4990 1.3607 0.845 Uiso 1 1 calc R . .
H25B H -0.3927 -0.5245 1.3217 0.845 Uiso 1 1 calc R . .
H25C H -0.4403 -0.5287 1.2639 0.845 Uiso 1 1 calc R . .
C31 C -0.5204(18) -0.8328(16) 1.624(3) 0.25(2) Uiso 1 1 d D . .
H31A H -0.5165 -0.8527 1.6744 0.380 Uiso 1 1 calc R . .
H31B H -0.5505 -0.8558 1.5867 0.380 Uiso 1 1 calc R . .
H31C H -0.5253 -0.8053 1.6506 0.380 Uiso 1 1 calc R . .
C32 C -0.469(2) -0.808(2) 1.561(6) 0.50(5) Uiso 1 1 d D . .
H32A H -0.4439 -0.8162 1.5879 0.600 Uiso 1 1 calc R . .
H32B H -0.4784 -0.8233 1.4989 0.600 Uiso 1 1 calc R . .
O33 O -0.443(2) -0.747(3) 1.551(7) 0.82(7) Uiso 1 1 d D . .
C34 C -0.484(4) -0.733(3) 1.543(5) 0.69(8) Uiso 1 1 d D . .
H34A H -0.4846 -0.7170 1.6027 0.831 Uiso 1 1 calc R . .
H34B H -0.5172 -0.7657 1.5387 0.831 Uiso 1 1 calc R . .
C35 C -0.487(3) -0.696(3) 1.466(5) 0.50(5) Uiso 1 1 d D . .
H35A H -0.4522 -0.6668 1.4553 0.752 Uiso 1 1 calc R . .
H35B H -0.5098 -0.6835 1.4871 0.752 Uiso 1 1 calc R . .
H35C H -0.5004 -0.7158 1.4089 0.752 Uiso 1 1 calc R . .

loop_
_atom_site_aniso_label
_atom_site_aniso_U_11
_atom_site_aniso_U_22
_atom_site_aniso_U_33
_atom_site_aniso_U_23
_atom_site_aniso_U_13
_atom_site_aniso_U_12
Au1 0.0475(4) 0.0428(4) 0.0687(5) 0.0044(4) 0.0006(4) 0.0142(3)
Au2 0.0550(4) 0.0530(4) 0.0484(4) 0.0073(4) -0.0071(3) 0.0250(4)
Au3 0.0394(4) 0.0503(4) 0.0488(4) -0.0003(3) -0.0078(3) 0.0199(3)
S1 0.050(3) 0.039(2) 0.072(3) 0.014(2) -0.012(2) 0.013(2)
S2 0.051(3) 0.058(3) 0.071(3) 0.012(3) -0.021(3) 0.015(2)
S3 0.041(2) 0.039(2) 0.052(3) 0.007(2) -0.004(2) 0.0124(19)
C1 0.046(9) 0.032(8) 0.040(9) 0.003(7) 0.002(8) 0.018(7)
N1 0.039(7) 0.040(8) 0.048(8) 0.010(7) -0.002(7) 0.014(6)
C2 0.042(10) 0.055(11) 0.044(10) 0.002(9) -0.013(8) 0.023(9)
N2 0.035(7) 0.041(8) 0.045(8) 0.015(6) -0.003(6) 0.007(6)
C3 0.031(8) 0.030(8) 0.032(8) 0.006(7) 0.007(7) 0.002(6)
N3 0.033(7) 0.026(6) 0.049(8) 0.000(6) -0.010(6) 0.005(5)
P1 0.057(3) 0.048(3) 0.082(4) -0.002(3) 0.008(3) 0.013(2)
P2 0.062(3) 0.054(3) 0.047(3) 0.009(2) -0.002(2) 0.032(3)
C2A 0.086(14) 0.083(14) 0.037(10) 0.011(10) 0.008(10) 0.057(12)
C2B 0.074(14) 0.058(13) 0.087(17) 0.016(12) 0.003(12) 0.029(11)
C2C 0.13(2) 0.065(15) 0.11(2) -0.017(14) 0.026(18) 0.054(16)
C2D 0.14(3) 0.09(2) 0.12(2) 0.023(18) 0.03(2) 0.07(2)
C2E 0.16(3) 0.25(4) 0.13(3) 0.03(3) 0.08(2) 0.16(3)
C2F 0.13(2) 0.082(17) 0.13(2) 0.055(16) 0.083(19) 0.064(16)
C2G 0.070(12) 0.064(12) 0.052(11) 0.006(10) 0.001(10) 0.049(11)
C2H 0.085(15) 0.067(13) 0.043(11) 0.010(10) -0.006(11) 0.035(12)
C2I 0.089(17) 0.073(15) 0.047(13) 0.002(11) 0.012(13) 0.013(13)
C2J 0.078(17) 0.088(18) 0.10(2) -0.006(17) 0.023(16) 0.038(14)
C2K 0.075(15) 0.099(18) 0.072(16) 0.013(14) -0.019(13) 0.039(14)
C2L 0.106(19) 0.070(14) 0.078(16) 0.031(12) -0.003(14) 0.043(14)
C2M 0.058(11) 0.038(9) 0.046(11) 0.000(8) -0.006(9) 0.014(9)
C2N 0.067(13) 0.059(12) 0.060(13) 0.010(10) -0.001(11) 0.020(10)
C2O 0.069(14) 0.074(14) 0.051(12) -0.004(11) 0.011(11) 0.024(11)
C2P 0.076(15) 0.085(16) 0.048(13) 0.016(12) -0.021(11) 0.015(13)
C2Q 0.13(2) 0.061(14) 0.057(14) -0.001(12) -0.030(14) 0.042(14)
C2R 0.12(2) 0.077(15) 0.060(14) 0.013(13) -0.021(14) 0.044(15)
P3 0.041(2) 0.054(3) 0.049(3) -0.003(2) -0.010(2) 0.022(2)
C3A 0.052(11) 0.061(11) 0.045(11) -0.008(9) -0.019(9) 0.023(9)
C3B 0.042(10) 0.086(14) 0.049(11) -0.030(11) -0.014(9) 0.031(10)
C3C 0.066(15) 0.068(15) 0.11(2) 0.009(14) 0.014(14) 0.016(12)
C3D 0.11(2) 0.094(18) 0.065(15) 0.041(14) 0.001(15) 0.047(17)
C3E 0.090(17) 0.106(19) 0.069(16) 0.025(15) -0.031(14) 0.026(15)
C3F 0.056(12) 0.080(14) 0.063(13) 0.023(12) 0.022(11) 0.030(11)
C3G 0.041(10) 0.064(12) 0.049(11) -0.008(10) -0.005(9) 0.026(9)
C3H 0.059(13) 0.072(15) 0.098(18) -0.025(13) 0.000(13) 0.012(11)
C3I 0.12(2) 0.087(18) 0.098(19) -0.015(16) 0.041(17) 0.044(17)
C3J 0.089(17) 0.067(15) 0.13(2) -0.034(16) -0.031(17) 0.049(14)
C3K 0.071(15) 0.049(12) 0.11(2) -0.027(13) 0.001(14) 0.014(11)
C3L 0.053(11) 0.078(14) 0.060(13) -0.019(11) -0.009(10) 0.034(11)
C3M 0.033(9) 0.063(11) 0.046(10) -0.012(9) -0.013(8) 0.021(8)
C3N 0.065(13) 0.081(14) 0.067(13) 0.006(11) 0.008(11) 0.050(12)
C3O 0.056(13) 0.097(17) 0.083(17) -0.018(14) -0.021(12) 0.042(12)
C3P 0.052(11) 0.069(13) 0.066(14) -0.013(11) 0.009(10) 0.030(10)
C3Q 0.084(16) 0.064(13) 0.084(16) 0.014(12) 0.005(13) 0.042(12)
C3R 0.039(10) 0.076(14) 0.090(17) 0.008(13) -0.006(11) 0.023(10)

loop_
_atom_type_symbol
_atom_type_description
_atom_type_scat_dispersion_real
_atom_type_scat_dispersion_imag
_atom_type_scat_source
C C 0.0033 0.0016 'International Tables Vol C Tables 4.2.6.8 and 6.1.1.4'
H H 0.0000 0.0000 'International Tables Vol C Tables 4.2.6.8 and 6.1.1.4'
N N 0.0061 0.0033 'International Tables Vol C Tables 4.2.6.8 and 6.1.1.4'
P P 0.1023 0.0942 'International Tables Vol C Tables 4.2.6.8 and 6.1.1.4'
S S 0.1246 0.1234 'International Tables Vol C Tables 4.2.6.8 and 6.1.1.4'
Au Au -2.0133 8.8022 'International Tables Vol C Tables 4.2.6.8 and 6.1.1.4'
O O 0.0106 0.0060 'International Tables Vol C Tables 4.2.6.8 and 6.1.1.4'

loop_
_geom_angle_atom_site_label_1
_geom_angle_atom_site_label_2
_geom_angle_atom_site_label_3
_geom_angle
_geom_angle_site_symmetry_1
_geom_angle_site_symmetry_3
_geom_angle_publ_flag
P1 Au1 S1 177.68(19) . . ?
P2 Au2 S2 177.47(19) . . ?
P3 Au3 S3 175.52(16) . . ?
C1 S1 Au1 101.5(6) . . ?
C2 S2 Au2 99.0(6) . . ?
C3 S3 Au3 102.7(5) . . ?
N1 C1 N3 125.6(14) . . ?
N1 C1 S1 120.2(11) . . ?
N3 C1 S1 114.2(12) . . ?
C1 N1 C2 113.2(12) . . ?
N2 C2 N1 128.0(14) . . ?
N2 C2 S2 119.4(13) . . ?
N1 C2 S2 112.5(12) . . ?
C2 N2 C3 114.1(13) . . ?
N3 C3 N2 125.7(12) . . ?
N3 C3 S3 119.5(11) . . ?
N2 C3 S3 114.8(11) . . ?
C3 N3 C1 113.3(12) . . ?
C1G P1 C1M 85.2(18) . . ?
C1G P1 C1A 109.9(16) . . ?
C1M P1 C1A 104.7(16) . . ?
C1G P1 C1M 105.0(17) . . ?
C1M P1 C1M 20.0(16) . . ?
C1A P1 C1M 100.2(17) . . ?
C1G P1 C1G 17.1(15) . . ?
C1M P1 C1G 101.1(15) . . ?
C1A P1 C1G 99.6(14) . . ?
C1M P1 C1G 121.1(14) . . ?
C1G P1 C1A 113.8(16) . . ?
C1M P1 C1A 117.2(16) . . ?
C1A P1 C1A 13.4(17) . . ?
C1M P1 C1A 110.3(18) . . ?
C1G P1 C1A 100.6(14) . . ?
C1G P1 Au1 114.3(12) . . ?
C1M P1 Au1 119.4(12) . . ?
C1A P1 Au1 118.4(12) . . ?
C1M P1 Au1 107.2(11) . . ?
C1G P1 Au1 110.5(8) . . ?
C1A P1 Au1 106.1(10) . . ?
C1F C1A C1B 126(5) . . ?
C1F C1A P1 113(3) . . ?
C1B C1A P1 119(3) . . ?
C1A C1B C1C 115(5) . . ?
C1D C1C C1B 121(5) . . ?
C1E C1D C1C 120(4) . . ?
C1D C1E C1F 120(4) . . ?
C1A C1F C1E 116(4) . . ?
C1B C1A C1F 93(5) . . ?
C1B C1A P1 120(3) . . ?
C1F C1A P1 142(3) . . ?
C1C C1B C1A 158(5) . . ?
C1C C1B C1D 47(3) . . ?
C1A C1B C1D 111(4) . . ?
C1C C1B C1F 115(4) . . ?
C1A C1B C1F 44(2) . . ?
C1D C1B C1F 69(3) . . ?
C1B C1C C1D 86(5) . . ?
C1E C1D C1C 140(6) . . ?
C1E C1D C1B 94(5) . . ?
C1C C1D C1B 47(3) . . ?
C1D C1E C1F 107(6) . . ?
C1A C1F C1E 129(5) . . ?
C1A C1F C1B 44(2) . . ?
C1E C1F C1B 89(4) . . ?
C1H C1G C1L 119(3) . . ?
C1H C1G P1 118(2) . . ?
C1L C1G P1 122(2) . . ?
C1I C1H C1G 120(4) . . ?
C1H C1I C1J 120(5) . . ?
C1K C1J C1I 120(5) . . ?
C1J C1K C1L 119(5) . . ?
C1G C1L C1K 121(4) . . ?
C1L C1G C1H 111(4) . . ?
C1L C1G P1 121(3) . . ?
C1H C1G P1 128(3) . . ?
C1G C1H C1I 119(5) . . ?
C1H C1I C1J 125(5) . . ?
C1K C1J C1I 120(6) . . ?
C1L C1K C1J 111(5) . . ?
C1K C1L C1G 134(5) . . ?
C1R C1M C1N 118(5) . . ?
C1R C1M P1 121(4) . . ?
C1N C1M P1 120(4) . . ?
C1M C1N C1O 118(5) . . ?
C1P C1O C1N 122(6) . . ?
C1O C1P C1Q 122(6) . . ?
C1R C1Q C1P 114(7) . . ?
C1Q C1R C1M 126(7) . . ?
C1N C1M C1R 110(4) . . ?
C1N C1M P1 127(3) . . ?
C1R C1M P1 123(3) . . ?
C1M C1N C1O 132(4) . . ?
C1N C1O C1P 105(5) . . ?
C1Q C1P C1O 137(6) . . ?
C1P C1Q C1R 106(5) . . ?
C1M C1R C1Q 130(4) . . ?
C2M P2 C2G 103.7(9) . . ?
C2M P2 C2A 107.3(8) . . ?
C2G P2 C2A 105.3(9) . . ?
C2M P2 Au2 110.6(6) . . ?
C2G P2 Au2 113.4(6) . . ?
C2A P2 Au2 115.7(6) . . ?
C2F C2A C2B 120(2) . . ?
C2F C2A P2 117.7(17) . . ?
C2B C2A P2 122.3(15) . . ?
C2C C2B C2A 123(2) . . ?
C2D C2C C2B 117(3) . . ?
C2C C2D C2E 126(3) . . ?
C2D C2E C2F 117(2) . . ?
C2A C2F C2E 118(2) . . ?
C2H C2G C2L 119.3(19) . . ?
C2H C2G P2 123.9(15) . . ?
C2L C2G P2 116.8(16) . . ?
C2G C2H C2I 121.8(19) . . ?
C2J C2I C2H 119(2) . . ?
C2K C2J C2I 120(2) . . ?
C2J C2K C2L 122(2) . . ?
C2G C2L C2K 118(2) . . ?
C2N C2M C2R 119.3(18) . . ?
C2N C2M P2 115.9(14) . . ?
C2R C2M P2 124.8(16) . . ?
C2M C2N C2O 120.5(19) . . ?
C2P C2O C2N 119(2) . . ?
C2Q C2P C2O 119(2) . . ?
C2P C2Q C2R 124(2) . . ?
C2M C2R C2Q 118(2) . . ?
C3M P3 C3G 104.4(8) . . ?
C3M P3 C3A 108.5(8) . . ?
C3G P3 C3A 103.8(8) . . ?
C3M P3 Au3 112.0(6) . . ?
C3G P3 Au3 114.5(6) . . ?
C3A P3 Au3 113.0(6) . . ?
C3F C3A C3B 119.5(18) . . ?
C3F C3A P3 123.1(14) . . ?
C3B C3A P3 117.0(13) . . ?
C3A C3B C3C 118.8(17) . . ?
C3D C3C C3B 118(2) . . ?
C3C C3D C3E 123(2) . . ?
C3F C3E C3D 118(2) . . ?
C3E C3F C3A 122(2) . . ?
C3H C3G C3L 117.3(18) . . ?
C3H C3G P3 121.6(15) . . ?
C3L C3G P3 120.9(14) . . ?
C3G C3H C3I 124(2) . . ?
C3H C3I C3J 115(2) . . ?
C3K C3J C3I 123(2) . . ?
C3J C3K C3L 120(2) . . ?
C3K C3L C3G 121.0(19) . . ?
C3N C3M C3R 116.8(16) . . ?
C3N C3M P3 125.4(14) . . ?
C3R C3M P3 117.5(13) . . ?
C3O C3N C3M 123.0(19) . . ?
C3N C3O C3P 119.6(18) . . ?
C3Q C3P C3O 119.0(18) . . ?
C3R C3Q C3P 121(2) . . ?
C3Q C3R C3M 119.9(18) . . ?
O23 C22 C21 126(3) . . ?
C22 O23 C24 113(2) . . ?
O23 C24 C25 116(2) . . ?
O33 C32 C31 114(3) . . ?
C34 O33 C32 109(4) . . ?
O33 C34 C35 126(3) . . ?

loop_
_geom_bond_atom_site_label_1
_geom_bond_atom_site_label_2
_geom_bond_distance
_geom_bond_site_symmetry_2
_geom_bond_publ_flag
Au1 P1 2.262(5) . ?
Au1 S1 2.304(4) . ?
Au2 P2 2.258(5) . ?
Au2 S2 2.304(5) . ?
Au3 P3 2.251(4) . ?
Au3 S3 2.303(4) . ?
S1 C1 1.733(15) . ?
S2 C2 1.778(15) . ?
S3 C3 1.755(13) . ?
C1 N1 1.329(18) . ?
C1 N3 1.360(18) . ?
N1 C2 1.336(19) . ?
C2 N2 1.288(19) . ?
N2 C3 1.346(18) . ?
C3 N3 1.334(17) . ?
P1 C1G 1.58(4) . ?
P1 C1M 1.64(3) . ?
P1 C1A 1.74(3) . ?
P1 C1M 1.90(4) . ?
P1 C1G 1.90(3) . ?
P1 C1A 1.94(5) . ?
C1A C1F 1.390(5) . ?
C1A C1B 1.390(5) . ?
C1B C1C 1.390(5) . ?
C1C C1D 1.391(5) . ?
C1D C1E 1.389(5) . ?
C1E C1F 1.390(5) . ?
C1A C1B 1.390(5) . ?
C1A C1F 1.391(5) . ?
C1B C1C 1.390(5) . ?
C1B C1D 1.89(9) . ?
C1B C1F 2.01(8) . ?
C1C C1D 1.391(5) . ?
C1D C1E 1.389(5) . ?
C1E C1F 1.390(5) . ?
C1G C1H 1.389(5) . ?
C1G C1L 1.390(5) . ?
C1H C1I 1.390(5) . ?
C1I C1J 1.389(5) . ?
C1J C1K 1.389(5) . ?
C1K C1L 1.390(5) . ?
C1G C1L 1.390(5) . ?
C1G C1H 1.390(5) . ?
C1H C1I 1.390(5) . ?
C1I C1J 1.388(5) . ?
C1J C1K 1.390(5) . ?
C1K C1L 1.389(5) . ?
C1M C1R 1.389(5) . ?
C1M C1N 1.388(5) . ?
C1N C1O 1.390(5) . ?
C1O C1P 1.390(5) . ?
C1P C1Q 1.390(5) . ?
C1Q C1R 1.390(5) . ?
C1M C1N 1.389(5) . ?
C1M C1R 1.388(5) . ?
C1N C1O 1.390(5) . ?
C1O C1P 1.387(5) . ?
C1P C1Q 1.391(5) . ?
C1Q C1R 1.391(5) . ?
P2 C2M 1.782(17) . ?
P2 C2G 1.813(19) . ?
P2 C2A 1.830(19) . ?
C2A C2F 1.38(3) . ?
C2A C2B 1.38(2) . ?
C2B C2C 1.36(3) . ?
C2C C2D 1.31(3) . ?
C2D C2E 1.38(4) . ?
C2E C2F 1.42(3) . ?
C2G C2H 1.34(2) . ?
C2G C2L 1.39(2) . ?
C2H C2I 1.41(3) . ?
C2I C2J 1.36(3) . ?
C2J C2K 1.34(3) . ?
C2K C2L 1.43(3) . ?
C2M C2N 1.37(2) . ?
C2M C2R 1.38(2) . ?
C2N C2O 1.47(3) . ?
C2O C2P 1.36(3) . ?
C2P C2Q 1.34(3) . ?
C2Q C2R 1.41(3) . ?
P3 C3M 1.783(16) . ?
P3 C3G 1.792(18) . ?
P3 C3A 1.816(18) . ?
C3A C3F 1.38(2) . ?
C3A C3B 1.41(2) . ?
C3B C3C 1.42(3) . ?
C3C C3D 1.35(3) . ?
C3D C3E 1.38(3) . ?
C3E C3F 1.36(3) . ?
C3G C3H 1.33(3) . ?
C3G C3L 1.43(2) . ?
C3H C3I 1.41(3) . ?
C3I C3J 1.41(3) . ?
C3J C3K 1.34(3) . ?
C3K C3L 1.35(2) . ?
C3M C3N 1.40(2) . ?
C3M C3R 1.43(2) . ?
C3N C3O 1.36(2) . ?
C3O C3P 1.40(3) . ?
C3P C3Q 1.39(2) . ?
C3Q C3R 1.38(2) . ?
C21 C22 1.54(2) . ?
C22 O23 1.46(2) . ?
O23 C24 1.51(2) . ?
C24 C25 1.61(3) . ?
C31 C32 1.58(2) . ?
C32 O33 1.55(4) . ?
O33 C34 1.48(3) . ?
C34 C35 1.55(2) . ?
